data_4107471
loop_
_publ_author_name
'Sergey L. Veber'
'Matvey V. Fedin'
'Alexey I. Potapov'
'Ksenia Yu. Maryunina'
'Galina V. Romanenko'
'Renad Z. Sagdeev'
'Victor I. Ovcharenko'
'Daniella Goldfarb'
'Elena G. Bagryanskaya'

_publ_section_title
;
 High-Field EPR Reveals the Strongly Temperature-Dependent Exchange
 Interaction in "Breathing" Crystals Cu(hfac)2LR
;
_journal_name_full 'Journal of the American Chemical Society'
_journal_page_first 2444
_journal_page_last 2445
_journal_paper_doi 10.1021/ja710773u
_journal_volume 130
_journal_year 2008
_chemical_formula_sum 'C28 H34 Cu F12 N4 O6'
_chemical_formula_weight 814.13
_chemical_name_systematic
; 
 ? 
;
_space_group_IT_number 2
_symmetry_cell_setting triclinic
_symmetry_space_group_name_Hall '-P 1'
_symmetry_space_group_name_H-M 'P -1'
_atom_sites_solution_hydrogens geom
_atom_sites_solution_primary direct
_atom_sites_solution_secondary difmap
_audit_creation_method SHELXL-97
_cell_angle_alpha 98.467(4)
_cell_angle_beta 96.838(4)
_cell_angle_gamma 112.280(4)
_cell_formula_units_Z 2
_cell_length_a 11.144(3)
_cell_length_b 13.333(3)
_cell_length_c 13.454(3)
_cell_measurement_reflns_used 5099
_cell_measurement_temperature 240(2)
_cell_measurement_theta_max 22.93
_cell_measurement_theta_min 2.53
_cell_volume 1795.9(7)
_computing_cell_refinement 'Bruker SMART'
_computing_data_collection 'Bruker SMART'
_computing_data_reduction 'Bruker SAINT'
_computing_molecular_graphics 'Bruker SHELXTL'
_computing_publication_material 'Bruker SHELXTL'
_computing_structure_refinement 'SHELXL-97 (Sheldrick, 1997)'
_computing_structure_solution 'SHELXS-97 (Sheldrick, 1990)'
_diffrn_ambient_temperature 240(2)
_diffrn_measured_fraction_theta_full 0.995
_diffrn_measured_fraction_theta_max 0.995
_diffrn_measurement_device_type 'CCD area detector'
_diffrn_measurement_method 'phi and omega scans'
_diffrn_radiation_monochromator graphite
_diffrn_radiation_source 'fine-focus sealed tube'
_diffrn_radiation_type MoK\a
_diffrn_radiation_wavelength 0.71073
_diffrn_reflns_av_R_equivalents 0.0979
_diffrn_reflns_av_sigmaI/netI 0.0756
_diffrn_reflns_limit_h_max 12
_diffrn_reflns_limit_h_min -12
_diffrn_reflns_limit_k_max 14
_diffrn_reflns_limit_k_min -14
_diffrn_reflns_limit_l_max 15
_diffrn_reflns_limit_l_min -15
_diffrn_reflns_number 14116
_diffrn_reflns_theta_full 23.38
_diffrn_reflns_theta_max 23.38
_diffrn_reflns_theta_min 2.01
_exptl_absorpt_coefficient_mu 0.714
_exptl_absorpt_correction_type none
_exptl_crystal_colour dark
_exptl_crystal_density_diffrn 1.505
_exptl_crystal_description prizm
_exptl_crystal_F_000 830
_refine_diff_density_max 0.691
_refine_diff_density_min -0.399
_refine_diff_density_rms 0.069
_refine_ls_extinction_coef 0.0000(9)
_refine_ls_extinction_expression Fc^*^=kFc[1+0.001xFc^2^\l^3^/sin(2\q)]^-1/4^
_refine_ls_extinction_method SHELXL
_refine_ls_goodness_of_fit_ref 0.972
_refine_ls_hydrogen_treatment mixed
_refine_ls_matrix_type full
_refine_ls_number_parameters 633
_refine_ls_number_reflns 5219
_refine_ls_number_restraints 0
_refine_ls_restrained_S_all 0.972
_refine_ls_R_factor_all 0.0665
_refine_ls_R_factor_gt 0.0557
_refine_ls_shift/su_max 1.771
_refine_ls_shift/su_mean 0.007
_refine_ls_structure_factor_coef Fsqd
_refine_ls_weighting_details 'calc w=1/[\s^2^(Fo^2^)+(0.1004P)^2^+0.0000P] where P=(Fo^2^+2Fc^2^)/3'
_refine_ls_weighting_scheme calc
_refine_ls_wR_factor_gt 0.1446
_refine_ls_wR_factor_ref 0.1526
_reflns_number_gt 4097
_reflns_number_total 5219
_reflns_threshold_expression >2sigma(I)
_cod_data_source_file ja710773u-file001_4.cif
_cod_data_source_block 594a
_cod_original_cell_volume 1796.1(8)
_cod_database_code 4107471

loop_
_symmetry_equiv_pos_as_xyz
'x, y, z'
'-x, -y, -z'

loop_
_atom_site_label
_atom_site_type_symbol
_atom_site_fract_x
_atom_site_fract_y
_atom_site_fract_z
_atom_site_U_iso_or_equiv
_atom_site_adp_type
_atom_site_occupancy
_atom_site_symmetry_multiplicity
_atom_site_calc_flag
_atom_site_refinement_flags
Cu1 Cu 0.5000 0.5000 0.5000 0.0437(2) Uani 1 2 d S
O1 O 0.3765(2) 0.47389(19) 0.37342(17) 0.0507(6) Uani 1 1 d .
C1 C 0.2126(5) 0.4830(4) 0.2562(3) 0.0741(12) Uani 1 1 d .
F1 F 0.2943(4) 0.5287(4) 0.1969(2) 0.1537(16) Uani 1 1 d .
F2 F 0.1252(4) 0.5230(4) 0.2443(2) 0.1551(18) Uani 1 1 d .
F3 F 0.1646(4) 0.3816(3) 0.2138(2) 0.1443(16) Uani 1 1 d .
C2 C 0.2870(4) 0.5076(3) 0.3655(3) 0.0516(9) Uani 1 1 d .
C3 C 0.2472(4) 0.5631(3) 0.4413(3) 0.0647(11) Uani 1 1 d .
H3A H 0.181(4) 0.581(3) 0.425(3) 0.068(12) Uiso 1 1 d .
C4 C 0.3073(4) 0.5854(3) 0.5426(3) 0.0524(9) Uani 1 1 d .
C5 C 0.2594(6) 0.6490(5) 0.6228(4) 0.0761(13) Uani 1 1 d .
F4 F 0.1804(18) 0.6878(15) 0.5886(9) 0.141(8) Uani 0.50 1 d P
F5 F 0.3710(11) 0.7464(13) 0.6747(11) 0.106(4) Uani 0.50 1 d P
F6 F 0.2288(17) 0.5989(12) 0.6958(12) 0.119(7) Uani 0.50 1 d P
F4A F 0.2676(18) 0.6254(17) 0.7067(10) 0.133(8) Uani 0.50 1 d P
F5A F 0.307(2) 0.7452(10) 0.6277(14) 0.169(8) Uani 0.50 1 d P
F6A F 0.1251(12) 0.6126(11) 0.5943(12) 0.130(5) Uani 0.50 1 d P
O2 O 0.3985(2) 0.56193(19) 0.58047(17) 0.0497(6) Uani 1 1 d .
Cu2 Cu 1.0000 1.0000 1.0000 0.0518(2) Uani 1 2 d S
O3 O 1.0335(2) 1.14055(19) 0.95595(18) 0.0545(6) Uani 1 1 d .
C6 C 1.0373(6) 1.3153(4) 0.9492(4) 0.0731(12) Uani 1 1 d .
F7 F 1.1599(19) 1.3463(16) 0.9369(18) 0.148(9) Uani 0.50 1 d P
F8 F 1.0355(16) 1.3989(11) 1.0063(7) 0.084(4) Uani 0.50 1 d P
F9 F 0.975(3) 1.310(2) 0.8615(16) 0.129(9) Uani 0.50 1 d P
F7A F 0.998(4) 1.297(2) 0.8505(17) 0.111(7) Uani 0.50 1 d P
F8A F 1.1627(17) 1.3607(15) 0.9742(16) 0.131(8) Uani 0.50 1 d P
F9A F 0.984(2) 1.3834(13) 0.9922(13) 0.146(8) Uani 0.50 1 d P
C7 C 0.9830(4) 1.2056(3) 0.9857(3) 0.0522(9) Uani 1 1 d .
C8 C 0.8859(5) 1.1881(4) 1.0441(3) 0.0633(12) Uani 1 1 d .
H8A H 0.863(4) 1.233(3) 1.046(3) 0.056(13) Uiso 1 1 d .
C9 C 0.8277(4) 1.0906(3) 1.0744(2) 0.0506(9) Uani 1 1 d .
C10 C 0.7136(5) 1.0750(4) 1.1331(4) 0.0724(13) Uani 1 1 d .
F10 F 0.750(2) 1.0823(17) 1.2303(14) 0.125(8) Uani 0.50 1 d P
F11 F 0.6154(15) 0.9747(13) 1.0996(15) 0.153(9) Uani 0.50 1 d P
F12 F 0.6585(15) 1.1406(14) 1.1284(13) 0.109(6) Uani 0.50 1 d P
F10A F 0.707(2) 1.1731(17) 1.1614(17) 0.172(9) Uani 0.50 1 d P
F11A F 0.726(2) 1.0332(15) 1.2074(12) 0.107(6) Uani 0.50 1 d P
F12A F 0.6068(13) 1.0153(17) 1.0727(13) 0.154(9) Uani 0.50 1 d P
O4 O 0.8555(2) 1.00805(19) 1.06185(18) 0.0507(6) Uani 1 1 d .
O01 O 0.5981(2) 0.68355(19) 0.48174(18) 0.0554(7) Uani 1 1 d .
N1 N 0.7210(3) 0.7332(2) 0.4754(2) 0.0475(7) Uani 1 1 d .
C01 C 0.7622(4) 0.7495(3) 0.3749(3) 0.0531(9) Uani 1 1 d .
C02 C 0.6905(5) 0.6426(4) 0.2942(3) 0.0689(12) Uani 1 1 d .
H02A H 0.591(4) 0.609(3) 0.284(3) 0.078(13) Uiso 1 1 d .
H02B H 0.697(4) 0.579(3) 0.317(3) 0.067(13) Uiso 1 1 d .
H02C H 0.726(4) 0.653(3) 0.237(3) 0.061(11) Uiso 1 1 d .
C03 C 0.7262(6) 0.8415(4) 0.3454(4) 0.0721(13) Uani 1 1 d .
H03A H 0.649(5) 0.820(4) 0.342(3) 0.079(17) Uiso 1 1 d .
H03B H 0.751(4) 0.853(3) 0.275(4) 0.076(13) Uiso 1 1 d .
H03C H 0.782(4) 0.916(4) 0.394(3) 0.073(12) Uiso 1 1 d .
C04 C 0.9137(4) 0.7850(3) 0.4067(3) 0.0522(9) Uani 1 1 d .
C05 C 0.9554(6) 0.6885(4) 0.4003(4) 0.0672(12) Uani 1 1 d .
H05A H 1.036(5) 0.716(4) 0.425(4) 0.082(17) Uiso 1 1 d .
H05B H 0.948(4) 0.657(4) 0.330(4) 0.091(15) Uiso 1 1 d .
H05C H 0.894(4) 0.633(3) 0.432(3) 0.057(11) Uiso 1 1 d .
C06 C 0.9981(5) 0.8728(4) 0.3559(4) 0.0666(12) Uani 1 1 d .
H06A H 1.084(5) 0.898(3) 0.390(3) 0.079(15) Uiso 1 1 d .
H06B H 0.985(4) 0.931(3) 0.367(3) 0.061(13) Uiso 1 1 d .
H06C H 0.977(3) 0.849(3) 0.279(3) 0.065(11) Uiso 1 1 d .
N2 N 0.9332(3) 0.8318(2) 0.5187(2) 0.0485(7) Uani 1 1 d .
O02 O 1.0464(2) 0.8888(2) 0.5726(2) 0.0618(7) Uani 1 1 d .
C07 C 0.8190(3) 0.7939(3) 0.5542(2) 0.0441(8) Uani 1 1 d .
C08 C 0.8074(3) 0.8161(3) 0.6596(2) 0.0442(8) Uani 1 1 d .
C09 C 0.9043(4) 0.8808(3) 0.7449(3) 0.0475(9) Uani 1 1 d .
H09A H 0.983(3) 0.917(3) 0.746(2) 0.044(10) Uiso 1 1 d .
N4 N 0.7264(3) 0.8217(2) 0.7999(2) 0.0581(8) Uani 1 1 d .
N3 N 0.8573(3) 0.8855(2) 0.8292(2) 0.0506(7) Uani 1 1 d .
C041 C 0.6384(6) 0.8036(5) 0.8740(5) 0.0814(17) Uani 1 1 d .
H04A H 0.691(5) 0.857(4) 0.934(4) 0.103(16) Uiso 1 1 d .
H04B H 0.614(6) 0.847(5) 0.864(5) 0.11(3) Uiso 1 1 d .
C042 C 0.5738(7) 0.6892(6) 0.8818(5) 0.122(2) Uani 1 1 d .
H04C H 0.6388 0.6569 0.8928 0.21(4) Uiso 1 1 calc R
H04D H 0.5094 0.6457 0.8190 1.7(10) Uiso 1 1 calc R
C043 C 0.4975(14) 0.6903(12) 0.9828(15) 0.245(11) Uani 1 1 d .
H04E H 0.5489 0.6834 1.0438 0.066(15) Uiso 1 1 calc R
H04F H 0.4821 0.7581 0.9983 0.34(9) Uiso 1 1 calc R
C044 C 0.420(2) 0.630(2) 0.9601(15) 0.372(16) Uani 1 1 d .
H04G H 0.3670 0.6220 1.0127 0.30(7) Uiso 1 1 calc R
H04H H 0.4389 0.5642 0.9447 0.33(9) Uiso 1 1 calc R
H04I H 0.3729 0.6380 0.8988 2.0(15) Uiso 1 1 calc R
C010 C 0.6935(4) 0.7800(3) 0.6993(3) 0.0571(10) Uani 1 1 d .
H01A H 0.613(4) 0.744(3) 0.668(3) 0.050(10) Uiso 1 1 d .
C1S C 0.6593(18) 1.106(3) 0.7786(17) 0.41(2) Uani 1 1 d .
H1SA H 0.7034 1.1713 0.8328 0.22(5) Uiso 1 1 calc R
H1SB H 0.7190 1.0695 0.7674 0.17(3) Uiso 1 1 calc R
H1SC H 0.5815 1.0549 0.7982 0.7(2) Uiso 1 1 calc R
C2S C 0.624(2) 1.1338(19) 0.694(3) 0.49(4) Uani 1 1 d .
H2SA H 0.5636 1.1703 0.7040 0.64(18) Uiso 1 1 calc R
H2SB H 0.7019 1.1849 0.6730 0.28(6) Uiso 1 1 calc R
C3S C 0.572(3) 1.052(3) 0.632(4) 0.94(10) Uani 1 1 d .
H3SA H 0.6316 1.0149 0.6435 0.17(3) Uiso 1 1 calc R
H3SB H 0.4950 1.0117 0.6604 0.32(8) Uiso 1 1 calc R
C4S C 0.537(5) 1.025(3) 0.556(3) 0.53(5) Uani 1 1 d .
H4SA H 0.6019 0.9931 0.5473 0.24(5) Uiso 1 1 calc R
H4SB H 0.5795 1.0991 0.5426 0.32(10) Uiso 1 1 calc R

loop_
_atom_site_aniso_label
_atom_site_aniso_U_11
_atom_site_aniso_U_22
_atom_site_aniso_U_33
_atom_site_aniso_U_23
_atom_site_aniso_U_13
_atom_site_aniso_U_12
Cu1 0.0386(4) 0.0482(4) 0.0381(4) -0.0016(3) 0.0021(2) 0.0164(3)
O1 0.0486(14) 0.0523(14) 0.0447(14) -0.0017(11) -0.0001(11) 0.0203(12)
C1 0.085(3) 0.085(3) 0.054(3) 0.009(2) -0.002(2) 0.043(3)
F1 0.152(3) 0.208(4) 0.071(2) 0.049(2) -0.001(2) 0.040(3)
F2 0.198(4) 0.239(4) 0.074(2) -0.014(2) -0.037(2) 0.173(4)
F3 0.204(4) 0.087(2) 0.092(2) -0.0192(17) -0.082(2) 0.052(2)
C2 0.054(2) 0.047(2) 0.047(2) 0.0052(16) 0.0009(17) 0.0167(18)
C3 0.071(3) 0.078(3) 0.057(3) 0.005(2) 0.004(2) 0.049(2)
C4 0.053(2) 0.051(2) 0.051(2) 0.0021(17) 0.0075(18) 0.0229(18)
C5 0.091(4) 0.088(4) 0.065(4) 0.005(3) 0.010(3) 0.060(3)
F4 0.196(16) 0.205(16) 0.080(5) -0.027(10) -0.020(10) 0.178(15)
F5 0.097(5) 0.097(7) 0.101(7) -0.044(6) 0.010(4) 0.040(5)
F6 0.174(12) 0.084(5) 0.126(14) 0.032(6) 0.113(11) 0.053(6)
F4A 0.190(14) 0.23(2) 0.043(6) 0.011(8) 0.016(6) 0.165(15)
F5A 0.27(2) 0.061(7) 0.18(2) 0.004(9) 0.132(15) 0.059(13)
F6A 0.111(7) 0.198(12) 0.109(7) -0.008(9) 0.031(5) 0.104(9)
O2 0.0479(14) 0.0556(14) 0.0425(13) 0.0046(11) 0.0055(11) 0.0205(12)
Cu2 0.0629(4) 0.0506(4) 0.0576(4) 0.0137(3) 0.0255(3) 0.0349(3)
O3 0.0700(16) 0.0534(14) 0.0494(14) 0.0102(11) 0.0177(12) 0.0334(13)
C6 0.112(4) 0.065(3) 0.052(3) 0.010(2) 0.017(3) 0.046(3)
F7 0.152(16) 0.110(10) 0.26(2) 0.104(12) 0.128(17) 0.082(11)
F8 0.149(10) 0.047(4) 0.056(4) 0.002(3) 0.026(4) 0.041(5)
F9 0.227(19) 0.090(8) 0.063(10) 0.019(7) -0.023(12) 0.069(10)
F7A 0.226(16) 0.082(8) 0.051(6) 0.030(5) 0.047(8) 0.080(8)
F8A 0.116(13) 0.076(6) 0.159(11) 0.054(6) -0.011(9) -0.007(7)
F9A 0.211(18) 0.085(10) 0.221(15) 0.071(9) 0.122(12) 0.107(11)
C7 0.071(2) 0.052(2) 0.0371(19) 0.0019(16) 0.0049(17) 0.0321(19)
C8 0.094(3) 0.063(3) 0.054(2) 0.007(2) 0.012(2) 0.057(3)
C9 0.057(2) 0.064(3) 0.0358(19) -0.0012(17) 0.0025(16) 0.036(2)
C10 0.075(3) 0.094(4) 0.064(3) 0.006(3) 0.025(3) 0.052(3)
F10 0.120(9) 0.24(2) 0.059(5) 0.017(9) 0.030(5) 0.119(12)
F11 0.101(11) 0.100(6) 0.22(2) -0.041(9) 0.102(14) 0.005(6)
F12 0.108(7) 0.143(14) 0.148(11) 0.060(10) 0.061(6) 0.106(9)
F10A 0.25(2) 0.115(9) 0.221(17) 0.033(10) 0.180(15) 0.106(12)
F11A 0.123(11) 0.171(14) 0.098(13) 0.084(12) 0.078(12) 0.100(11)
F12A 0.053(6) 0.27(3) 0.107(6) -0.024(12) 0.000(5) 0.055(11)
O4 0.0562(15) 0.0540(14) 0.0488(14) 0.0048(11) 0.0149(11) 0.0305(12)
O01 0.0472(15) 0.0572(15) 0.0497(15) 0.0027(12) 0.0049(11) 0.0124(12)
N1 0.0481(18) 0.0463(16) 0.0431(16) 0.0050(13) 0.0048(13) 0.0162(14)
C01 0.066(2) 0.052(2) 0.0379(19) 0.0073(16) 0.0052(16) 0.0213(18)
C02 0.083(3) 0.066(3) 0.040(2) 0.006(2) 0.011(2) 0.013(2)
C03 0.067(3) 0.072(3) 0.076(3) 0.021(3) 0.003(3) 0.029(3)
C04 0.061(2) 0.050(2) 0.045(2) 0.0106(16) 0.0159(17) 0.0202(18)
C05 0.083(4) 0.071(3) 0.059(3) 0.013(2) 0.022(3) 0.042(3)
C06 0.078(3) 0.065(3) 0.061(3) 0.020(2) 0.029(3) 0.026(3)
N2 0.0499(18) 0.0482(16) 0.0435(16) 0.0058(13) 0.0061(14) 0.0177(14)
O02 0.0438(15) 0.0676(17) 0.0600(16) 0.0050(13) 0.0084(12) 0.0109(13)
C07 0.046(2) 0.0428(18) 0.0409(19) 0.0069(15) 0.0054(16) 0.0169(16)
C08 0.0458(19) 0.0436(18) 0.0411(19) 0.0042(15) 0.0067(15) 0.0178(15)
C09 0.046(2) 0.048(2) 0.042(2) 0.0085(16) 0.0076(17) 0.0135(18)
N4 0.059(2) 0.0561(18) 0.0463(18) -0.0066(14) 0.0155(14) 0.0135(15)
N3 0.0537(19) 0.0510(17) 0.0404(16) 0.0057(13) 0.0100(14) 0.0149(15)
C041 0.075(3) 0.083(4) 0.068(3) -0.010(3) 0.036(3) 0.016(3)
C042 0.131(5) 0.129(5) 0.132(5) 0.063(4) 0.090(4) 0.051(5)
C043 0.165(11) 0.203(14) 0.44(3) 0.177(19) 0.186(16) 0.080(10)
C044 0.41(4) 0.41(3) 0.219(17) -0.077(19) 0.12(2) 0.13(3)
C010 0.048(2) 0.058(2) 0.050(2) -0.0111(18) 0.0058(18) 0.0149(19)
C1S 0.101(11) 0.64(5) 0.35(2) 0.15(3) 0.001(13) 0.005(19)
C2S 0.158(16) 0.221(19) 1.09(11) 0.20(4) -0.04(3) 0.104(16)
C3S 0.38(5) 0.32(4) 2.0(3) -0.28(7) 0.67(11) 0.03(3)
C4S 0.63(9) 0.23(4) 0.77(15) -0.02(5) 0.25(8) 0.24(5)

loop_
_atom_type_symbol
_atom_type_description
_atom_type_scat_dispersion_real
_atom_type_scat_dispersion_imag
_atom_type_scat_source
C C 0.0033 0.0016 'International Tables Vol C Tables 4.2.6.8 and 6.1.1.4'
H H 0.0000 0.0000 'International Tables Vol C Tables 4.2.6.8 and 6.1.1.4'
N N 0.0061 0.0033 'International Tables Vol C Tables 4.2.6.8 and 6.1.1.4'
O O 0.0106 0.0060 'International Tables Vol C Tables 4.2.6.8 and 6.1.1.4'
F F 0.0171 0.0103 'International Tables Vol C Tables 4.2.6.8 and 6.1.1.4'
Cu Cu 0.3201 1.2651 'International Tables Vol C Tables 4.2.6.8 and 6.1.1.4'

loop_
_geom_angle_atom_site_label_1
_geom_angle_atom_site_label_2
_geom_angle_atom_site_label_3
_geom_angle
_geom_angle_site_symmetry_1
_geom_angle_site_symmetry_3
O1 Cu1 O1 179.998(1) . 2_666
O1 Cu1 O2 91.22(10) . .
O1 Cu1 O2 88.78(10) 2_666 .
O1 Cu1 O2 88.78(10) . 2_666
O1 Cu1 O2 91.22(10) 2_666 2_666
O2 Cu1 O2 179.999(1) . 2_666
O1 Cu1 O01 93.34(9) . 2_666
O1 Cu1 O01 86.66(9) 2_666 2_666
O2 Cu1 O01 98.66(9) . 2_666
O2 Cu1 O01 81.34(9) 2_666 2_666
O1 Cu1 O01 86.66(9) . .
O1 Cu1 O01 93.34(9) 2_666 .
O2 Cu1 O01 81.34(9) . .
O2 Cu1 O01 98.66(9) 2_666 .
O01 Cu1 O01 180.000(1) 2_666 .
C2 O1 Cu1 125.0(2) . .
F3 C1 F2 110.4(4) . .
F3 C1 F1 102.6(4) . .
F2 C1 F1 103.5(5) . .
F3 C1 C2 113.4(4) . .
F2 C1 C2 115.4(4) . .
F1 C1 C2 110.3(4) . .
O1 C2 C3 129.0(3) . .
O1 C2 C1 113.7(3) . .
C3 C2 C1 117.3(4) . .
O1 C2 Cu1 34.17(15) . .
C3 C2 Cu1 94.9(2) . .
C1 C2 Cu1 147.7(3) . .
C4 C3 C2 120.6(4) . .
O2 C4 C3 128.9(3) . .
O2 C4 C5 113.3(3) . .
C3 C4 C5 117.8(4) . .
O2 C4 Cu1 34.57(15) . .
C3 C4 Cu1 94.6(2) . .
C5 C4 Cu1 147.2(3) . .
F5A C5 F4A 112.4(13) . .
F5A C5 F4 65.5(11) . .
F4A C5 F4 124.7(11) . .
F5A C5 F6 127.5(11) . .
F4A C5 F6 19.8(13) . .
F4 C5 F6 115.5(12) . .
F5A C5 F6A 108.0(12) . .
F4A C5 F6A 100.7(11) . .
F4 C5 F6A 43.5(9) . .
F6 C5 F6A 83.2(11) . .
F5A C5 F5 38.8(12) . .
F4A C5 F5 82.1(11) . .
F4 C5 F5 102.3(11) . .
F6 C5 F5 101.4(10) . .
F6A C5 F5 139.9(8) . .
F5A C5 C4 112.4(8) . .
F4A C5 C4 114.4(9) . .
F4 C5 C4 116.4(6) . .
F6 C5 C4 112.0(9) . .
F6A C5 C4 107.8(6) . .
F5 C5 C4 107.1(7) . .
F6A F4 C5 74.6(13) . .
F6A F4 F5A 127.6(18) . .
C5 F4 F5A 54.4(8) . .
F5A F5 C5 55.5(12) . .
F5A F5 F4A 92.4(18) . .
C5 F5 F4A 43.9(7) . .
C5 F6 F6A 50.7(8) . .
C5 F4A F5 54.0(8) . .
F5 F5A C5 85.7(19) . .
F5 F5A F4 141(2) . .
C5 F5A F4 60.2(8) . .
F4 F6A C5 61.9(12) . .
F4 F6A F6 98.9(15) . .
C5 F6A F6 46.1(7) . .
C4 O2 Cu1 124.3(2) . .
O4 Cu2 O4 180.00(14) . 2_777
O4 Cu2 O3 87.96(10) . 2_777
O4 Cu2 O3 92.04(10) 2_777 2_777
O4 Cu2 O3 92.04(10) . .
O4 Cu2 O3 87.96(10) 2_777 .
O3 Cu2 O3 179.999(1) 2_777 .
O4 Cu2 N3 95.20(10) . .
O4 Cu2 N3 84.80(10) 2_777 .
O3 Cu2 N3 87.04(10) 2_777 .
O3 Cu2 N3 92.96(10) . .
O4 Cu2 N3 84.80(10) . 2_777
O4 Cu2 N3 95.20(10) 2_777 2_777
O3 Cu2 N3 92.96(10) 2_777 2_777
O3 Cu2 N3 87.04(10) . 2_777
N3 Cu2 N3 180.00(14) . 2_777
C7 O3 Cu2 123.9(2) . .
F8 C6 F9 105.2(15) . .
F8 C6 F8A 87.6(13) . .
F9 C6 F8A 122.7(17) . .
F8 C6 F7 104.4(12) . .
F9 C6 F7 103.3(19) . .
F8A C6 F7 22.4(17) . .
F8 C6 F7A 119.8(14) . .
F9 C6 F7A 17(3) . .
F8A C6 F7A 111.4(18) . .
F7 C6 F7A 90.0(17) . .
F8 C6 F9A 22.9(13) . .
F9 C6 F9A 89.7(16) . .
F8A C6 F9A 110.2(13) . .
F7 C6 F9A 125.2(12) . .
F7A C6 F9A 106.5(15) . .
F8 C6 C7 116.1(7) . .
F9 C6 C7 112.6(14) . .
F8A C6 C7 110.4(10) . .
F7 C6 C7 114.0(10) . .
F7A C6 C7 109.4(13) . .
F9A C6 C7 108.8(9) . .
F9A F8 C6 88(3) . .
F9A F8 F8A 134(3) . .
C6 F8 F8A 46.4(8) . .
C6 F8A F8 46.1(8) . .
F8 F9A C6 69(3) . .
O3 C7 C8 127.5(4) . .
O3 C7 C6 113.4(4) . .
C8 C7 C6 119.1(4) . .
O3 C7 Cu2 34.86(17) . .
C8 C7 Cu2 92.8(3) . .
C6 C7 Cu2 147.9(3) . .
C9 C8 C7 122.4(4) . .
C9 C8 Cu2 60.9(2) . .
C7 C8 Cu2 61.9(2) . .
O4 C9 C8 128.2(4) . .
O4 C9 C10 112.6(4) . .
C8 C9 C10 119.2(4) . .
O4 C9 Cu2 34.10(17) . .
C8 C9 Cu2 94.2(3) . .
C10 C9 Cu2 146.5(3) . .
F11A C10 F12A 110.4(14) . .
F11A C10 F12 124.5(11) . .
F12A C10 F12 78.1(12) . .
F11A C10 F10 28.2(13) . .
F12A C10 F10 130.8(14) . .
F12 C10 F10 105.1(12) . .
F11A C10 F11 80.2(14) . .
F12A C10 F11 32.2(13) . .
F12 C10 F11 104.4(11) . .
F10 C10 F11 105.3(13) . .
F11A C10 F10A 111.4(11) . .
F12A C10 F10A 105.5(12) . .
F12 C10 F10A 27.6(13) . .
F10 C10 F10A 85.5(13) . .
F11 C10 F10A 129.2(11) . .
F11A C10 C9 111.7(9) . .
F12A C10 C9 108.6(9) . .
F12 C10 C9 116.8(9) . .
F10 C10 C9 112.6(11) . .
F11 C10 C9 111.6(7) . .
F10A C10 C9 108.9(9) . .
F11A F10 C10 70(3) . .
F12A F11 C10 67.5(19) . .
F12A F11 F11A 112(2) . .
C10 F11 F11A 47.2(8) . .
F10A F12 C10 84(2) . .
F10A F12 F12A 135(3) . .
C10 F12 F12A 51.1(8) . .
F12 F10A C10 68(2) . .
F10 F11A C10 82(3) . .
F10 F11A F11 128(4) . .
C10 F11A F11 52.6(10) . .
F11 F12A C10 80(2) . .
F11 F12A F12 121(3) . .
C10 F12A F12 50.9(8) . .
C9 O4 Cu2 124.7(3) . .
N1 O01 Cu1 124.2(2) . .
O01 N1 C07 125.1(3) . .
O01 N1 C01 121.7(3) . .
C07 N1 C01 111.8(3) . .
N1 C01 C03 106.7(3) . .
N1 C01 C02 110.1(3) . .
C03 C01 C02 110.7(4) . .
N1 C01 C04 100.0(3) . .
C03 C01 C04 113.2(4) . .
C02 C01 C04 115.2(3) . .
N2 C04 C06 109.7(3) . .
N2 C04 C05 105.9(3) . .
C06 C04 C05 111.0(4) . .
N2 C04 C01 100.2(3) . .
C06 C04 C01 115.1(4) . .
C05 C04 C01 114.0(4) . .
O02 N2 C07 125.7(3) . .
O02 N2 C04 122.0(3) . .
C07 N2 C04 111.8(3) . .
N1 C07 N2 108.5(3) . .
N1 C07 C08 126.4(3) . .
N2 C07 C08 125.1(3) . .
C010 C08 C09 103.3(3) . .
C010 C08 C07 127.2(3) . .
C09 C08 C07 129.4(3) . .
N3 C09 C08 112.9(3) . .
C010 N4 N3 111.5(3) . .
C010 N4 C041 127.1(4) . .
N3 N4 C041 121.4(3) . .
C09 N3 N4 104.6(3) . .
C09 N3 Cu2 122.7(2) . .
N4 N3 Cu2 132.7(2) . .
C042 C041 N4 114.3(5) . .
C041 C042 C043 106.1(7) . .
C044 C043 C042 102(2) . .
N4 C010 C08 107.6(3) . .
C2S C1S C3S 34.2(15) . .
C3S C2S C1S 106(3) . .
C4S C3S C2S 141(5) . .
C4S C3S C1S 174(4) . .
C2S C3S C1S 39(2) . .
C3S C4S C4S 172(7) . 2_676

loop_
_geom_bond_atom_site_label_1
_geom_bond_atom_site_label_2
_geom_bond_distance
_geom_bond_site_symmetry_2
Cu1 O1 1.955(2) .
Cu1 O1 1.955(2) 2_666
Cu1 O2 1.967(2) .
Cu1 O2 1.967(2) 2_666
Cu1 O01 2.336(2) 2_666
Cu1 O01 2.336(3) .
O1 C2 1.239(4) .
C1 F3 1.262(5) .
C1 F2 1.281(5) .
C1 F1 1.315(6) .
C1 C2 1.523(5) .
C2 C3 1.385(5) .
C3 C4 1.381(5) .
C4 O2 1.247(4) .
C4 C5 1.543(5) .
C5 F5A 1.175(12) .
C5 F4A 1.218(14) .
C5 F4 1.254(11) .
C5 F6 1.276(14) .
C5 F6A 1.371(13) .
C5 F5 1.422(14) .
F4 F6A 0.978(19) .
F4 F5A 1.32(2) .
F5 F5A 0.89(2) .
F5 F4A 1.74(2) .
F6 F6A 1.76(2) .
Cu2 O4 1.929(2) .
Cu2 O4 1.929(2) 2_777
Cu2 O3 1.963(2) 2_777
Cu2 O3 1.963(2) .
Cu2 N3 2.529(3) .
Cu2 N3 2.529(3) 2_777
O3 C7 1.245(4) .
C6 F8 1.265(13) .
C6 F9 1.27(2) .
C6 F8A 1.272(18) .
C6 F7 1.31(2) .
C6 F7A 1.30(2) .
C6 F9A 1.357(18) .
C6 C7 1.537(6) .
F8 F9A 0.53(3) .
F8 F8A 1.76(3) .
C7 C8 1.381(6) .
C8 C9 1.362(6) .
C9 O4 1.246(4) .
C9 C10 1.541(6) .
C10 F11A 1.234(17) .
C10 F12A 1.253(14) .
C10 F12 1.249(12) .
C10 F10 1.30(2) .
C10 F11 1.337(15) .
C10 F10A 1.337(18) .
F10 F11A 0.62(3) .
F11 F12A 0.72(3) .
F11 F11A 1.66(3) .
F12 F10A 0.62(3) .
F12 F12A 1.58(3) .
O01 N1 1.295(3) .
N1 C07 1.332(4) .
N1 C01 1.498(4) .
C01 C03 1.517(6) .
C01 C02 1.525(5) .
C01 C04 1.555(5) .
C04 N2 1.499(4) .
C04 C06 1.509(6) .
C04 C05 1.520(6) .
N2 O02 1.260(3) .
N2 C07 1.354(4) .
C07 C08 1.437(5) .
C08 C010 1.378(5) .
C08 C09 1.391(5) .
C09 N3 1.308(4) .
N4 C010 1.334(4) .
N4 N3 1.353(4) .
N4 C041 1.462(6) .
C041 C042 1.445(9) .
C042 C043 1.688(15) .
C043 C044 0.91(3) .
C1S C2S 1.31(3) .
C1S C3S 1.99(5) .
C2S C3S 1.16(5) .
C3S C4S 1.00(6) .
C4S C4S 1.55(7) 2_676
